data_2241825
loop_
_publ_author_name
'Nehar, Oussama'
'Louhibi, Samira'
'Boukli-Hacene, Leila'
'Roisnel, Thierry'

_publ_section_title
;
 Synthesis and crystal structure of
 ((<i>E</i>)-{2-[(<i>E</i>)-(4-hydroxynaphthalen-1-yl)methylidene]hydrazin-1-yl}(methylsulfanyl)methylidene)azanium
 hydrogen sulfate monohydrate
;
_journal_issue 9
_journal_name_full 'Acta Crystallographica Section E'
_journal_page_first 1326
_journal_page_last 1329
_journal_paper_doi 10.1107/S2056989016013232
_journal_volume 72
_journal_year 2016
_chemical_formula_iupac 'C13 H14 N3 O S +, H O4 S -, H2 O'
_chemical_formula_moiety 'C13 H14 N3 O S +, H O4 S -, H2 O'
_chemical_formula_sum 'C13 H17 N3 O6 S2'
_chemical_formula_weight 375.41
_chemical_name_systematic
'((<i>E</i>)-{2-[(<i>E</i>)-(4-Hydroxynaphthalen-1-yl)methylidene]hydrazin-1-yl}(methylsulfanyl)methylidene)azanium hydrogen sulfate monohydrate'
_space_group_crystal_system orthorhombic
_space_group_IT_number 19
_space_group_name_Hall 'P 2ac 2ab'
_space_group_name_H-M_alt 'P 21 21 21'
_symmetry_space_group_name_Hall 'P 2ac 2ab'
_symmetry_space_group_name_H-M 'P 21 21 21'
_atom_sites_solution_hydrogens mixed
_atom_sites_solution_primary direct
_atom_sites_solution_secondary difmap
_audit_creation_method SHELXL-2014/6
_cell_angle_alpha 90
_cell_angle_beta 90
_cell_angle_gamma 90
_cell_formula_units_Z 4
_cell_length_a 6.3726(5)
_cell_length_b 14.2549(11)
_cell_length_c 18.2817(12)
_cell_measurement_reflns_used 9907
_cell_measurement_temperature 150(2)
_cell_measurement_theta_max 27.51
_cell_measurement_theta_min 2.86
_cell_volume 1660.7(2)
_computing_cell_refinement
;
SAINT (Bruker, 2015)
;
_computing_data_collection
;
APEX3 (Bruker, 2015)
;
_computing_data_reduction
;
SAINT (Bruker, 2015)
;
_computing_molecular_graphics
;
PLATON (Spek, 2009)
;
_computing_publication_material
;
SHELXL2014 (Sheldrick, 2015) and PLATON (Spek, 2009)
;
_computing_structure_refinement
;
SHELXL2014 (Sheldrick, 2015)
;
_computing_structure_solution
;
SIR97 (Altomare <i>et al.</i>,  1999)
;
_diffrn_ambient_temperature 150(2)
_diffrn_measured_fraction_theta_full 0.992
_diffrn_measured_fraction_theta_max 0.994
_diffrn_measurement_device_type 'Bruker D8 VENTURE'
_diffrn_measurement_method 'rotation images'
_diffrn_radiation_monochromator 'multilayer monochromator'
_diffrn_radiation_type MoK\a
_diffrn_radiation_wavelength 0.71073
_diffrn_reflns_av_R_equivalents 0.0726
_diffrn_reflns_limit_h_max 8
_diffrn_reflns_limit_h_min -8
_diffrn_reflns_limit_k_max 18
_diffrn_reflns_limit_k_min -18
_diffrn_reflns_limit_l_max 23
_diffrn_reflns_limit_l_min -23
_diffrn_reflns_number 19123
_diffrn_reflns_theta_full 25.242
_diffrn_reflns_theta_max 27.482
_diffrn_reflns_theta_min 3.386
_exptl_absorpt_coefficient_mu 0.356
_exptl_absorpt_correction_T_max 0.935
_exptl_absorpt_correction_T_min 0.752
_exptl_absorpt_correction_type multi-scan
_exptl_absorpt_process_details
;
(SADABS; Bruker, 2015)
;
_exptl_crystal_colour brown
_exptl_crystal_density_diffrn 1.501
_exptl_crystal_description block
_exptl_crystal_F_000 784
_exptl_crystal_size_max 0.42
_exptl_crystal_size_mid 0.33
_exptl_crystal_size_min 0.19
_refine_diff_density_max 0.355
_refine_diff_density_min -0.332
_refine_ls_abs_structure_details
;
Flack <i>x</i> determined using 1477 quotients
[(<i>I</i>^+^)-(<i>I</i>^-^)]/[(<i>I</i>^+^)+(<i>I</i>^-^)]
(Parsons <i>et al.</i>,  2013)
;
_refine_ls_abs_structure_Flack 0.03(5)
_refine_ls_extinction_coef 0.027(5)
_refine_ls_extinction_expression Fc^*^=kFc[1+0.001xFc^2^\l^3^/sin(2\q)]^-1/4^
_refine_ls_extinction_method
;
SHELXL2014 (Sheldrick, 2015)
;
_refine_ls_goodness_of_fit_ref 1.070
_refine_ls_hydrogen_treatment mixed
_refine_ls_matrix_type full
_refine_ls_number_parameters 247
_refine_ls_number_reflns 3786
_refine_ls_number_restraints 5
_refine_ls_restrained_S_all 1.071
_refine_ls_R_factor_all 0.0413
_refine_ls_R_factor_gt 0.0386
_refine_ls_shift/su_max 0.000
_refine_ls_shift/su_mean 0.000
_refine_ls_structure_factor_coef Fsqd
_refine_ls_weighting_details 'w=1/[\s^2^(Fo^2^)+(0.0581P)^2^+0.4752P] where P=(Fo^2^+2Fc^2^)/3'
_refine_ls_weighting_scheme calc
_refine_ls_wR_factor_gt 0.1004
_refine_ls_wR_factor_ref 0.1025
_reflns_number_gt 3586
_reflns_number_total 3786
_reflns_threshold_expression 'I > 2\s(I)'
_cod_data_source_file su5320sup1.cif
_cod_data_source_block I
_cod_database_code 2241825
_shelx_space_group_comment
;
The symmetry employed for this shelxl refinement is uniquely defined
by the following loop, which should always be used as a source of
symmetry information in preference to the above space-group names.
They are only intended as comments.
;
_shelxl_version_number 2014/6

loop_
_space_group_symop_operation_xyz
'x, y, z'
'-x+1/2, -y, z+1/2'
'x+1/2, -y+1/2, -z'
'-x, y+1/2, -z+1/2'

loop_
_atom_site_type_symbol
_atom_site_label
_atom_site_fract_x
_atom_site_fract_y
_atom_site_fract_z
_atom_site_U_iso_or_equiv
_atom_site_adp_type
_atom_site_calc_flag
_atom_site_occupancy
S S1 0.33252(11) 0.30710(5) 0.35547(4) 0.0214(2) Uani d 1
C C1 0.6277(5) 0.5080(2) 0.06062(17) 0.0274(6) Uani d 1
H H1 0.5211 0.5545 0.0624 0.033 Uiso calc 1
C C2 0.8011(5) 0.5215(2) 0.01485(18) 0.0302(7) Uani d 1
H H2 0.8125 0.5775 -0.0130 0.036 Uiso calc 1
C C3 0.9553(5) 0.4542(2) 0.00993(16) 0.0244(6) Uani d 1
O O4 1.1258(4) 0.46247(17) -0.03340(14) 0.0334(6) Uani d 1
H H4O 1.141(10) 0.520(5) -0.059(3) 0.09(2) Uiso d 1
C C5 0.9393(5) 0.3697(2) 0.05103(15) 0.0210(6) Uani d 1
C C6 1.0925(5) 0.2980(2) 0.04354(16) 0.0256(6) Uani d 1
H H6 1.2085 0.3069 0.0117 0.031 Uiso calc 1
C C7 1.0739(5) 0.2162(2) 0.08197(17) 0.0308(7) Uani d 1
H H7 1.1746 0.1678 0.0755 0.037 Uiso calc 1
C C8 0.9071(6) 0.2033(2) 0.13084(17) 0.0299(7) Uani d 1
H H8 0.8977 0.1467 0.1581 0.036 Uiso calc 1
C C9 0.7567(5) 0.2716(2) 0.13989(16) 0.0246(6) Uani d 1
H H9 0.6458 0.2620 0.1738 0.029 Uiso calc 1
C C10 0.7656(4) 0.3566(2) 0.09897(14) 0.0192(5) Uani d 1
C C11 0.6085(5) 0.4279(2) 0.10353(16) 0.0215(6) Uani d 1
C C12 0.4268(5) 0.4151(2) 0.15100(15) 0.0220(6) Uani d 1
H H12A 0.4066 0.3563 0.1744 0.026 Uiso calc 1
N N13 0.2939(4) 0.48088(17) 0.16192(12) 0.0205(5) Uani d 1
N N14 0.1329(4) 0.45700(16) 0.20919(13) 0.0202(5) Uani d 1
H H14 0.144(7) 0.406(2) 0.234(2) 0.040(11) Uiso d 1
C C15 -0.0120(4) 0.5212(2) 0.22410(14) 0.0182(5) Uani d 1
N N16 -0.0075(4) 0.60276(18) 0.19085(14) 0.0249(5) Uani d 1
H H16B -0.103(5) 0.641(2) 0.199(2) 0.032(10) Uiso d 1
H H16A 0.084(5) 0.614(3) 0.1575(18) 0.036(11) Uiso d 1
C C17 -0.3802(5) 0.5843(2) 0.28398(18) 0.0253(6) Uani d 1
H H17A -0.4311 0.5911 0.2337 0.038 Uiso calc 1
H H17B -0.3101 0.6423 0.2992 0.038 Uiso calc 1
H H17C -0.4990 0.5718 0.3166 0.038 Uiso calc 1
S S2 -0.19735(11) 0.48825(5) 0.28856(4) 0.0245(2) Uani d 1
O O11 0.3992(4) 0.40352(16) 0.36112(13) 0.0348(6) Uani d 1
O O12 0.5287(4) 0.2471(2) 0.33653(15) 0.0442(7) Uani d 1
H H12O 0.631(8) 0.246(4) 0.374(3) 0.059(14) Uiso d 1
O O13 0.2455(5) 0.2712(2) 0.42322(13) 0.0433(7) Uani d 1
O O14 0.1937(4) 0.29015(14) 0.29348(11) 0.0278(5) Uani d 1
O O1W 0.8206(4) 0.2244(2) 0.42969(13) 0.0385(6) Uani d 1
H H1WA 0.939(6) 0.256(4) 0.426(3) 0.060(16) Uiso d 1
H H1WB 0.784(8) 0.225(3) 0.4750(15) 0.061(15) Uiso d 1

loop_
_atom_site_aniso_label
_atom_site_aniso_U_11
_atom_site_aniso_U_22
_atom_site_aniso_U_33
_atom_site_aniso_U_12
_atom_site_aniso_U_13
_atom_site_aniso_U_23
S1 0.0240(3) 0.0184(3) 0.0220(3) -0.0050(3) -0.0028(3) 0.0010(2)
C1 0.0309(15) 0.0164(14) 0.0349(15) 0.0031(12) 0.0053(12) 0.0021(11)
C2 0.0386(17) 0.0186(13) 0.0333(15) 0.0000(14) 0.0083(14) 0.0045(12)
C3 0.0286(15) 0.0232(14) 0.0215(13) -0.0062(11) 0.0019(12) -0.0019(11)
O4 0.0336(13) 0.0323(13) 0.0344(12) 0.0011(10) 0.0136(10) 0.0079(10)
C5 0.0226(14) 0.0217(14) 0.0186(12) -0.0016(11) -0.0032(11) -0.0032(10)
C6 0.0250(14) 0.0321(17) 0.0196(13) 0.0047(13) 0.0002(11) -0.0013(12)
C7 0.0324(17) 0.0351(18) 0.0248(14) 0.0145(14) 0.0001(13) 0.0014(13)
C8 0.0347(16) 0.0299(16) 0.0253(14) 0.0108(14) 0.0001(13) 0.0084(12)
C9 0.0254(14) 0.0265(14) 0.0218(13) 0.0037(11) 0.0008(11) 0.0031(11)
C10 0.0202(13) 0.0207(13) 0.0166(12) -0.0004(10) -0.0020(10) -0.0027(10)
C11 0.0244(14) 0.0176(13) 0.0226(13) -0.0011(11) 0.0024(11) -0.0026(10)
C12 0.0234(14) 0.0192(13) 0.0233(13) -0.0003(11) -0.0012(11) -0.0009(11)
N13 0.0204(11) 0.0196(11) 0.0215(11) 0.0001(10) 0.0021(9) -0.0011(9)
N14 0.0212(11) 0.0160(11) 0.0233(11) 0.0010(8) 0.0028(10) 0.0028(9)
C15 0.0198(12) 0.0182(12) 0.0166(11) -0.0002(10) -0.0008(9) -0.0006(10)
N16 0.0287(13) 0.0187(12) 0.0273(12) 0.0058(10) 0.0084(11) 0.0056(10)
C17 0.0218(13) 0.0214(13) 0.0326(15) 0.0023(11) 0.0030(12) -0.0007(12)
S2 0.0264(4) 0.0209(3) 0.0263(3) 0.0027(3) 0.0080(3) 0.0056(3)
O11 0.0456(14) 0.0215(11) 0.0372(12) -0.0120(10) -0.0030(11) -0.0060(10)
O12 0.0395(14) 0.0493(17) 0.0437(14) 0.0146(13) -0.0118(12) -0.0185(13)
O13 0.0443(15) 0.0602(17) 0.0254(11) -0.0204(13) -0.0057(10) 0.0137(11)
O14 0.0353(12) 0.0209(10) 0.0271(10) -0.0059(9) -0.0089(10) 0.0040(8)
O1W 0.0277(12) 0.0604(17) 0.0274(11) 0.0027(12) 0.0015(10) 0.0012(11)

loop_
_atom_type_symbol
_atom_type_description
_atom_type_scat_dispersion_real
_atom_type_scat_dispersion_imag
_atom_type_scat_source
C C 0.0033 0.0016 'International Tables Vol C Tables 4.2.6.8 and 6.1.1.4'
H H 0.0000 0.0000 'International Tables Vol C Tables 4.2.6.8 and 6.1.1.4'
N N 0.0061 0.0033 'International Tables Vol C Tables 4.2.6.8 and 6.1.1.4'
O O 0.0106 0.0060 'International Tables Vol C Tables 4.2.6.8 and 6.1.1.4'
S S 0.1246 0.1234 'International Tables Vol C Tables 4.2.6.8 and 6.1.1.4'

loop_
_geom_angle_atom_site_label_1
_geom_angle_atom_site_label_2
_geom_angle_atom_site_label_3
_geom_angle
O11 S1 O13 112.83(16)
O11 S1 O14 113.10(14)
O13 S1 O14 111.92(14)
O11 S1 O12 107.66(17)
O13 S1 O12 107.67(18)
O14 S1 O12 102.94(13)
C11 C1 C2 121.3(3)
C11 C1 H1 119.4
C2 C1 H1 119.4
C3 C2 C1 120.5(3)
C3 C2 H2 119.7
C1 C2 H2 119.7
O4 C3 C2 123.5(3)
O4 C3 C5 116.2(3)
C2 C3 C5 120.3(3)
C3 O4 H4O 117(4)
C6 C5 C10 120.0(3)
C6 C5 C3 120.6(3)
C10 C5 C3 119.4(3)
C7 C6 C5 120.3(3)
C7 C6 H6 119.9
C5 C6 H6 119.9
C6 C7 C8 120.4(3)
C6 C7 H7 119.8
C8 C7 H7 119.8
C9 C8 C7 120.8(3)
C9 C8 H8 119.6
C7 C8 H8 119.6
C8 C9 C10 120.7(3)
C8 C9 H9 119.6
C10 C9 H9 119.6
C5 C10 C9 117.7(3)
C5 C10 C11 119.2(3)
C9 C10 C11 123.1(3)
C1 C11 C10 119.3(3)
C1 C11 C12 120.5(3)
C10 C11 C12 120.1(3)
N13 C12 C11 121.8(3)
N13 C12 H12A 119.1
C11 C12 H12A 119.1
C12 N13 N14 114.1(2)
C15 N14 N13 118.3(2)
C15 N14 H14 122(3)
N13 N14 H14 118(3)
N16 C15 N14 120.0(3)
N16 C15 S2 124.7(2)
N14 C15 S2 115.3(2)
C15 N16 H16B 119(3)
C15 N16 H16A 120(3)
H16B N16 H16A 120(4)
S2 C17 H17A 109.5
S2 C17 H17B 109.5
H17A C17 H17B 109.5
S2 C17 H17C 109.5
H17A C17 H17C 109.5
H17B C17 H17C 109.5
C15 S2 C17 101.74(14)
S1 O12 H12O 114(3)
H1WA O1W H1WB 108(5)

loop_
_geom_bond_atom_site_label_1
_geom_bond_atom_site_label_2
_geom_bond_distance
S1 O11 1.442(2)
S1 O13 1.450(2)
S1 O14 1.458(2)
S1 O12 1.554(3)
C1 C11 1.391(4)
C1 C2 1.399(4)
C1 H1 0.9500
C2 C3 1.375(4)
C2 H2 0.9500
C3 O4 1.350(4)
C3 C5 1.424(4)
O4 H4O 0.96(6)
C5 C6 1.420(4)
C5 C10 1.424(4)
C6 C7 1.366(5)
C6 H6 0.9500
C7 C8 1.400(5)
C7 H7 0.9500
C8 C9 1.376(4)
C8 H8 0.9500
C9 C10 1.425(4)
C9 H9 0.9500
C10 C11 1.429(4)
C11 C12 1.459(4)
C12 N13 1.279(4)
C12 H12A 0.9500
N13 N14 1.384(3)
N14 C15 1.328(4)
N14 H14 0.86(2)
C15 N16 1.313(4)
C15 S2 1.733(3)
N16 H16B 0.84(2)
N16 H16A 0.86(2)
C17 S2 1.800(3)
C17 H17A 0.9800
C17 H17B 0.9800
C17 H17C 0.9800
O12 H12O 0.94(5)
O1W H1WA 0.89(3)
O1W H1WB 0.86(2)

loop_
_geom_hbond_atom_site_label_D
_geom_hbond_atom_site_label_H
_geom_hbond_atom_site_label_A
_geom_hbond_site_symmetry_A
_geom_hbond_distance_DH
_geom_hbond_distance_HA
_geom_hbond_distance_DA
_geom_hbond_angle_DHA
O1W H1WA O13 1_655 0.89(3) 1.96(3) 2.791(4) 155(5)
O1W H1WB O13 3_556 0.86(2) 1.88(3) 2.732(3) 172(5)
O4 H4O O11 2_664 0.96(6) 1.84(6) 2.719(3) 153(6)
O12 H12O O1W . 0.94(5) 1.61(5) 2.543(4) 168(5)
N14 H14 O14 . 0.86(2) 2.00(2) 2.860(3) 176(4)
N16 H16A O1W 4_655 0.86(2) 2.32(3) 3.046(4) 142(4)
N16 H16B O14 4 0.84(2) 2.20(3) 2.937(3) 147(4)
C6 H6 Cg2 3_555 0.95 2.67 3.451(3) 140
C7 H7 Cg1 3_555 0.95 2.94 3.622(3) 130

loop_
_geom_torsion_atom_site_label_1
_geom_torsion_atom_site_label_2
_geom_torsion_atom_site_label_3
_geom_torsion_atom_site_label_4
_geom_torsion
C11 C1 C2 C3 1.5(5)
C1 C2 C3 O4 179.6(3)
C1 C2 C3 C5 0.5(5)
O4 C3 C5 C6 -2.3(4)
C2 C3 C5 C6 176.9(3)
O4 C3 C5 C10 178.9(3)
C2 C3 C5 C10 -1.9(4)
C10 C5 C6 C7 0.2(4)
C3 C5 C6 C7 -178.6(3)
C5 C6 C7 C8 -2.0(5)
C6 C7 C8 C9 1.5(5)
C7 C8 C9 C10 0.9(5)
C6 C5 C10 C9 2.0(4)
C3 C5 C10 C9 -179.2(3)
C6 C5 C10 C11 -177.5(3)
C3 C5 C10 C11 1.4(4)
C8 C9 C10 C5 -2.5(4)
C8 C9 C10 C11 176.9(3)
C2 C1 C11 C10 -2.0(5)
C2 C1 C11 C12 179.9(3)
C5 C10 C11 C1 0.6(4)
C9 C10 C11 C1 -178.9(3)
C5 C10 C11 C12 178.6(3)
C9 C10 C11 C12 -0.8(4)
C1 C11 C12 N13 -8.9(4)
C10 C11 C12 N13 173.1(3)
C11 C12 N13 N14 -179.2(2)
C12 N13 N14 C15 179.6(2)
N13 N14 C15 N16 4.2(4)
N13 N14 C15 S2 -175.70(19)
N16 C15 S2 C17 7.7(3)
N14 C15 S2 C17 -172.4(2)

_cod_database_fobs_code 2241825
